data_4080974
loop_
_publ_author_name
'Song, Li-Cheng'
'Gai, Bin'
'Feng, Zhan-Heng'
'Du, Zong-Qiang'
'Xie, Zhao-Jun'
'Sun, Xiao-Jing'
'Song, Hai-Bin'

_publ_section_title
;
 Synthesis, Structures, and Some Properties of Diiron Oxadiselenolate
 (ODSe) and Thiodiselenolate (TDSe) Complexes as Models for the Active
 Site of [FeFe]-Hydrogenases
;
_journal_issue 13
_journal_name_full Organometallics
_journal_page_first 3673
_journal_paper_doi 10.1021/om400309j
_journal_volume 32
_journal_year 2013
_chemical_formula_sum 'C21 H17 Fe2 O6 P Se2'
_chemical_formula_weight 665.94
_chemical_name_systematic
; 
 ? 
;
_space_group_IT_number 14
_symmetry_cell_setting monoclinic
_symmetry_space_group_name_Hall '-P 2yn'
_symmetry_space_group_name_H-M 'P 1 21/n 1'
_atom_sites_solution_hydrogens geom
_atom_sites_solution_primary direct
_atom_sites_solution_secondary difmap
_audit_creation_method SHELXL-97
_cell_angle_alpha 90.00
_cell_angle_beta 117.99(3)
_cell_angle_gamma 90.00
_cell_formula_units_Z 4
_cell_length_a 12.121(2)
_cell_length_b 16.884(3)
_cell_length_c 12.873(3)
_cell_measurement_reflns_used 7481
_cell_measurement_temperature 113(2)
_cell_measurement_theta_max 27.872
_cell_measurement_theta_min 2.160
_cell_volume 2326.3(10)
_computing_cell_refinement crystalclear
_computing_data_collection 'crystalclear(Rigaku/MSC Inc., 2005)'
_computing_data_reduction crystalclear
_computing_molecular_graphics 'Bruker SHELXTL'
_computing_publication_material 'Bruker SHELXTL'
_computing_structure_refinement 'SHELXL-97 (Sheldrick, 1997)'
_computing_structure_solution 'SHELXS-97 (Sheldrick, 1990)'
_diffrn_ambient_temperature 113(2)
_diffrn_detector_area_resol_mean 7.31
_diffrn_measured_fraction_theta_full 0.996
_diffrn_measured_fraction_theta_max 0.996
_diffrn_measurement_device_type 'rigaku saturn CCD area detector'
_diffrn_measurement_method '\w and \f scans'
_diffrn_radiation_monochromator confocal
_diffrn_radiation_source 'rotating anode'
_diffrn_radiation_type MoK\a
_diffrn_radiation_wavelength 0.71073
_diffrn_reflns_av_R_equivalents 0.0317
_diffrn_reflns_av_sigmaI/netI 0.0292
_diffrn_reflns_limit_h_max 14
_diffrn_reflns_limit_h_min -14
_diffrn_reflns_limit_k_max 20
_diffrn_reflns_limit_k_min -19
_diffrn_reflns_limit_l_max 9
_diffrn_reflns_limit_l_min -15
_diffrn_reflns_number 15466
_diffrn_reflns_theta_full 25.02
_diffrn_reflns_theta_max 25.02
_diffrn_reflns_theta_min 2.16
_diffrn_standards_decay_% 0
_diffrn_standards_interval_count 0
_diffrn_standards_interval_time 0
_diffrn_standards_number 0
_exptl_absorpt_coefficient_mu 4.481
_exptl_absorpt_correction_T_max 0.6629
_exptl_absorpt_correction_T_min 0.3668
_exptl_absorpt_correction_type multi-scan
_exptl_absorpt_process_details crystalclear
_exptl_crystal_density_diffrn 1.901
_exptl_crystal_density_method 'not measured'
_exptl_crystal_F_000 1304
_exptl_crystal_size_max 0.28
_exptl_crystal_size_mid 0.12
_exptl_crystal_size_min 0.10
_refine_diff_density_max 0.904
_refine_diff_density_min -0.522
_refine_diff_density_rms 0.085
_refine_ls_extinction_method none
_refine_ls_goodness_of_fit_ref 1.069
_refine_ls_hydrogen_treatment constr
_refine_ls_matrix_type full
_refine_ls_number_parameters 289
_refine_ls_number_reflns 4096
_refine_ls_number_restraints 6
_refine_ls_restrained_S_all 1.069
_refine_ls_R_factor_all 0.0330
_refine_ls_R_factor_gt 0.0292
_refine_ls_shift/su_max 0.002
_refine_ls_shift/su_mean 0.000
_refine_ls_structure_factor_coef Fsqd
_refine_ls_weighting_details 'calc w=1/[\s^2^(Fo^2^)+(0.0379P)^2^+0.8567P] where P=(Fo^2^+2Fc^2^)/3'
_refine_ls_weighting_scheme calc
_refine_ls_wR_factor_gt 0.0676
_refine_ls_wR_factor_ref 0.0695
_reflns_number_gt 3735
_reflns_number_total 4096
_reflns_threshold_expression >2sigma(I)
_cod_data_source_file om400309j_si_003.cif
_cod_data_source_block 7
_cod_depositor_comments
;
The following automatic conversions were performed:

'_symmetry_cell_setting' value 'Monoclinic' changed to 'monoclinic'
according to /home/saulius/struct/CIF-dictionaries/cif_core.dic
dictionary named 'cif_core.dic' version 2.4.2 from
2011-04-26.

'_exptl_absorpt_correction_type' value 'MULTI-SCAN'
changed to 'multi-scan' according to
/home/saulius/struct/CIF-dictionaries/cif_core.dic dictionary named
'cif_core.dic' version 2.4.2 from
2011-04-26.

'_refine_ls_hydrogen_treatment' value 'CONSTR' changed
to 'constr' according to
/home/saulius/struct/CIF-dictionaries/cif_core.dic dictionary named
'cif_core.dic' version 2.4.2 from 2011-04-26.

Automatic conversion script
Id: cif_fix_values 1891 2012-01-12 08:04:46Z andrius 
;
_cod_original_cell_volume 2326.2(8)
_cod_original_sg_symbol_H-M P2(1)/n
_cod_database_code 4080974

loop_
_symmetry_equiv_pos_as_xyz
'x, y, z'
'-x+1/2, y+1/2, -z+1/2'
'-x, -y, -z'
'x-1/2, -y-1/2, z-1/2'

loop_
_atom_site_label
_atom_site_type_symbol
_atom_site_fract_x
_atom_site_fract_y
_atom_site_fract_z
_atom_site_U_iso_or_equiv
_atom_site_adp_type
_atom_site_occupancy
_atom_site_symmetry_multiplicity
_atom_site_calc_flag
_atom_site_refinement_flags
Se1 Se 0.42883(3) 0.042827(16) 0.32651(2) 0.01888(9) Uani 1 1 d .
Se2 Se 0.14990(3) 0.047731(16) 0.10470(3) 0.02026(9) Uani 1 1 d .
Fe1 Fe 0.34681(4) 0.00033(2) 0.12678(3) 0.02171(12) Uani 1 1 d .
Fe2 Fe 0.25512(4) -0.04573(2) 0.25899(4) 0.01738(11) Uani 1 1 d .
P1 P 0.15267(7) -0.02949(4) 0.36327(7) 0.01908(17) Uani 1 1 d .
O1 O 0.4367(2) 0.12771(15) 0.0285(2) 0.0440(6) Uani 1 1 d .
O2 O 0.1989(2) -0.09889(14) -0.07920(19) 0.0388(6) Uani 1 1 d .
O3 O 0.5633(2) -0.10547(15) 0.2091(2) 0.0430(6) Uani 1 1 d .
O4 O 0.0926(2) -0.16948(13) 0.10423(19) 0.0351(5) Uani 1 1 d .
O5 O 0.44052(19) -0.16325(12) 0.40350(19) 0.0294(5) Uani 1 1 d .
O6 O 0.30366(18) 0.18485(11) 0.20154(17) 0.0242(5) Uani 1 1 d .
C1 C 0.3998(3) 0.0790(2) 0.0665(3) 0.0302(7) Uani 1 1 d .
C2 C 0.2573(3) -0.05921(18) 0.0011(3) 0.0289(7) Uani 1 1 d .
C3 C 0.4777(3) -0.06379(19) 0.1761(3) 0.0291(7) Uani 1 1 d .
C4 C 0.1551(3) -0.12038(17) 0.1656(3) 0.0245(7) Uani 1 1 d U
C5 C 0.3652(3) -0.11687(17) 0.3479(3) 0.0209(6) Uani 1 1 d .
C6 C 0.3883(3) 0.15820(16) 0.3148(3) 0.0237(6) Uani 1 1 d .
H6A H 0.3539 0.1699 0.3677 0.028 Uiso 1 1 calc R
H6B H 0.4654 0.1880 0.3419 0.028 Uiso 1 1 calc R
C7 C 0.1810(3) 0.15863(16) 0.1635(3) 0.0246(7) Uani 1 1 d .
H7A H 0.1245 0.1934 0.1012 0.030 Uiso 1 1 calc R
H7B H 0.1617 0.1630 0.2283 0.030 Uiso 1 1 calc R
C8 C 0.1454(3) 0.07173(17) 0.4111(3) 0.0206(6) Uani 1 1 d .
C9 C 0.2548(3) 0.10961(16) 0.4922(3) 0.0220(6) Uani 1 1 d .
H9 H 0.3303 0.0824 0.5240 0.026 Uiso 1 1 calc R
C10 C 0.2515(3) 0.18709(18) 0.5254(3) 0.0272(7) Uani 1 1 d .
H10 H 0.3244 0.2114 0.5807 0.033 Uiso 1 1 calc R
C11 C 0.1403(3) 0.22834(17) 0.4768(3) 0.0285(7) Uani 1 1 d .
H11 H 0.1384 0.2804 0.4995 0.034 Uiso 1 1 calc R
C12 C 0.0310(3) 0.19248(17) 0.3942(3) 0.0274(7) Uani 1 1 d .
H12 H -0.0436 0.2208 0.3602 0.033 Uiso 1 1 calc R
C13 C 0.0335(3) 0.11390(17) 0.3625(3) 0.0228(6) Uani 1 1 d .
H13 H -0.0399 0.0894 0.3085 0.027 Uiso 1 1 calc R
C14 C 0.2067(3) -0.09015(17) 0.4962(3) 0.0213(6) Uani 1 1 d .
C15 C 0.2389(3) -0.05856(17) 0.6068(3) 0.0241(7) Uani 1 1 d .
H15 H 0.2268 -0.0049 0.6146 0.029 Uiso 1 1 calc R
C16 C 0.2890(3) -0.1071(2) 0.7054(3) 0.0290(7) Uani 1 1 d .
H16 H 0.3111 -0.0856 0.7791 0.035 Uiso 1 1 calc R
C17 C 0.3062(3) -0.1872(2) 0.6953(3) 0.0316(8) Uani 1 1 d .
H17 H 0.3409 -0.2193 0.7618 0.038 Uiso 1 1 calc R
C18 C 0.2712(3) -0.21900(18) 0.5851(3) 0.0300(7) Uani 1 1 d .
H18 H 0.2809 -0.2730 0.5774 0.036 Uiso 1 1 calc R
C19 C 0.2220(3) -0.17134(17) 0.4866(3) 0.0249(7) Uani 1 1 d .
H19 H 0.1987 -0.1935 0.4131 0.030 Uiso 1 1 calc R
C20 C -0.0116(3) -0.05611(17) 0.2751(3) 0.0245(7) Uani 1 1 d .
H20 H -0.0521 -0.0370 0.1984 0.029 Uiso 1 1 calc R
C21 C -0.0778(3) -0.0998(2) 0.3098(3) 0.0361(8) Uani 1 1 d .
H21A H -0.0412 -0.1203 0.3857 0.043 Uiso 1 1 calc R
H21B H -0.1613 -0.1103 0.2584 0.043 Uiso 1 1 calc R

loop_
_atom_site_aniso_label
_atom_site_aniso_U_11
_atom_site_aniso_U_22
_atom_site_aniso_U_33
_atom_site_aniso_U_23
_atom_site_aniso_U_13
_atom_site_aniso_U_12
Se1 0.01948(16) 0.01986(17) 0.01616(17) 0.00072(11) 0.00743(13) 0.00033(11)
Se2 0.02140(16) 0.01708(16) 0.01752(17) 0.00182(11) 0.00516(13) 0.00177(11)
Fe1 0.0261(2) 0.0236(2) 0.0158(2) 0.00258(17) 0.0101(2) 0.00469(18)
Fe2 0.0205(2) 0.0146(2) 0.0155(2) 0.00040(15) 0.00722(19) 0.00102(16)
P1 0.0190(4) 0.0180(4) 0.0187(4) -0.0012(3) 0.0076(3) -0.0010(3)
O1 0.0502(16) 0.0498(15) 0.0425(15) 0.0114(12) 0.0304(14) 0.0017(13)
O2 0.0451(14) 0.0427(14) 0.0181(12) -0.0050(11) 0.0061(12) 0.0123(12)
O3 0.0418(14) 0.0517(15) 0.0294(14) -0.0020(12) 0.0116(12) 0.0184(13)
O4 0.0424(13) 0.0225(12) 0.0238(12) -0.0029(10) 0.0018(11) -0.0028(11)
O5 0.0245(11) 0.0247(12) 0.0319(13) 0.0051(10) 0.0074(11) 0.0035(10)
O6 0.0268(11) 0.0195(10) 0.0232(11) 0.0037(9) 0.0092(10) -0.0032(9)
C1 0.0330(18) 0.0382(19) 0.0234(17) 0.0064(15) 0.0168(16) 0.0056(15)
C2 0.0375(18) 0.0288(17) 0.0184(17) 0.0063(14) 0.0113(16) 0.0134(15)
C3 0.0331(18) 0.0325(18) 0.0210(17) -0.0021(14) 0.0120(16) 0.0049(15)
C4 0.0295(16) 0.0195(15) 0.0180(15) 0.0064(13) 0.0058(14) 0.0049(13)
C5 0.0218(15) 0.0194(15) 0.0206(15) -0.0035(13) 0.0093(14) -0.0054(13)
C6 0.0301(16) 0.0174(15) 0.0215(16) 0.0013(12) 0.0103(14) -0.0001(13)
C7 0.0249(15) 0.0182(15) 0.0268(17) 0.0003(13) 0.0088(14) 0.0019(13)
C8 0.0248(15) 0.0207(15) 0.0188(15) -0.0014(12) 0.0123(14) -0.0015(12)
C9 0.0214(15) 0.0199(15) 0.0248(16) -0.0003(13) 0.0109(14) 0.0008(12)
C10 0.0265(16) 0.0269(17) 0.0272(17) -0.0033(14) 0.0118(15) -0.0055(13)
C11 0.0340(18) 0.0187(16) 0.0371(19) -0.0029(14) 0.0203(17) -0.0005(13)
C12 0.0232(15) 0.0248(16) 0.0360(19) 0.0031(14) 0.0154(15) 0.0029(13)
C13 0.0202(14) 0.0242(16) 0.0229(16) 0.0009(13) 0.0092(13) -0.0001(12)
C14 0.0192(14) 0.0233(16) 0.0226(16) 0.0011(12) 0.0108(14) -0.0032(12)
C15 0.0254(15) 0.0235(16) 0.0261(17) -0.0005(13) 0.0143(14) -0.0020(13)
C16 0.0261(16) 0.043(2) 0.0209(17) -0.0021(14) 0.0134(15) -0.0062(14)
C17 0.0292(17) 0.039(2) 0.0274(18) 0.0109(15) 0.0142(16) -0.0015(15)
C18 0.0328(18) 0.0227(16) 0.039(2) 0.0037(14) 0.0202(17) -0.0012(14)
C19 0.0290(16) 0.0236(16) 0.0260(17) -0.0003(13) 0.0163(15) -0.0020(13)
C20 0.0203(15) 0.0243(16) 0.0263(17) -0.0027(13) 0.0088(14) -0.0022(12)
C21 0.0268(17) 0.041(2) 0.037(2) -0.0042(16) 0.0121(17) -0.0038(15)

loop_
_atom_type_symbol
_atom_type_description
_atom_type_scat_dispersion_real
_atom_type_scat_dispersion_imag
_atom_type_scat_source
C C 0.0033 0.0016 'International Tables Vol C Tables 4.2.6.8 and 6.1.1.4'
H H 0.0000 0.0000 'International Tables Vol C Tables 4.2.6.8 and 6.1.1.4'
O O 0.0106 0.0060 'International Tables Vol C Tables 4.2.6.8 and 6.1.1.4'
P P 0.1023 0.0942 'International Tables Vol C Tables 4.2.6.8 and 6.1.1.4'
Fe Fe 0.3463 0.8444 'International Tables Vol C Tables 4.2.6.8 and 6.1.1.4'
Se Se -0.0929 2.2259 'International Tables Vol C Tables 4.2.6.8 and 6.1.1.4'

loop_
_geom_angle_atom_site_label_1
_geom_angle_atom_site_label_2
_geom_angle_atom_site_label_3
_geom_angle
C6 Se1 Fe2 116.07(9)
C6 Se1 Fe1 104.38(8)
Fe2 Se1 Fe1 64.54(3)
C7 Se2 Fe2 112.00(9)
C7 Se2 Fe1 105.54(9)
Fe2 Se2 Fe1 64.40(2)
C3 Fe1 C2 92.37(15)
C3 Fe1 C1 99.46(15)
C2 Fe1 C1 102.33(15)
C3 Fe1 Se1 87.01(10)
C2 Fe1 Se1 156.53(11)
C1 Fe1 Se1 100.91(11)
C3 Fe1 Se2 156.48(11)
C2 Fe1 Se2 86.16(11)
C1 Fe1 Se2 103.79(10)
Se1 Fe1 Se2 85.18(3)
C3 Fe1 Fe2 99.89(11)
C2 Fe1 Fe2 99.47(11)
C1 Fe1 Fe2 150.06(10)
Se1 Fe1 Fe2 57.70(2)
Se2 Fe1 Fe2 57.41(2)
C5 Fe2 C4 91.37(13)
C5 Fe2 P1 99.12(10)
C4 Fe2 P1 95.69(10)
C5 Fe2 Se2 159.90(9)
C4 Fe2 Se2 88.70(10)
P1 Fe2 Se2 100.87(3)
C5 Fe2 Se1 85.47(9)
C4 Fe2 Se1 153.91(10)
P1 Fe2 Se1 110.39(3)
Se2 Fe2 Se1 85.67(3)
C5 Fe2 Fe1 101.96(9)
C4 Fe2 Fe1 97.91(10)
P1 Fe2 Fe1 154.54(3)
Se2 Fe2 Fe1 58.183(19)
Se1 Fe2 Fe1 57.76(2)
C20 P1 C14 104.53(14)
C20 P1 C8 103.18(13)
C14 P1 C8 105.09(13)
C20 P1 Fe2 110.34(10)
C14 P1 Fe2 115.92(9)
C8 P1 Fe2 116.40(9)
C7 O6 C6 113.6(2)
O1 C1 Fe1 177.8(3)
O2 C2 Fe1 178.7(3)
O3 C3 Fe1 179.5(3)
O4 C4 Fe2 178.2(3)
O5 C5 Fe2 176.9(3)
O6 C6 Se1 115.09(19)
O6 C6 H6A 108.5
Se1 C6 H6A 108.5
O6 C6 H6B 108.5
Se1 C6 H6B 108.5
H6A C6 H6B 107.5
O6 C7 Se2 114.31(19)
O6 C7 H7A 108.7
Se2 C7 H7A 108.7
O6 C7 H7B 108.7
Se2 C7 H7B 108.7
H7A C7 H7B 107.6
C13 C8 C9 118.9(3)
C13 C8 P1 121.1(2)
C9 C8 P1 119.9(2)
C10 C9 C8 120.6(3)
C10 C9 H9 119.7
C8 C9 H9 119.7
C11 C10 C9 120.1(3)
C11 C10 H10 120.0
C9 C10 H10 120.0
C10 C11 C12 120.3(3)
C10 C11 H11 119.8
C12 C11 H11 119.8
C11 C12 C13 119.7(3)
C11 C12 H12 120.2
C13 C12 H12 120.2
C8 C13 C12 120.4(3)
C8 C13 H13 119.8
C12 C13 H13 119.8
C15 C14 C19 118.7(3)
C15 C14 P1 123.1(2)
C19 C14 P1 118.1(2)
C16 C15 C14 120.0(3)
C16 C15 H15 120.0
C14 C15 H15 120.0
C17 C16 C15 120.8(3)
C17 C16 H16 119.6
C15 C16 H16 119.6
C16 C17 C18 119.2(3)
C16 C17 H17 120.4
C18 C17 H17 120.4
C19 C18 C17 120.6(3)
C19 C18 H18 119.7
C17 C18 H18 119.7
C18 C19 C14 120.7(3)
C18 C19 H19 119.7
C14 C19 H19 119.7
C21 C20 P1 126.1(3)
C21 C20 H20 117.0
P1 C20 H20 117.0
C20 C21 H21A 120.0
C20 C21 H21B 120.0
H21A C21 H21B 120.0

loop_
_geom_bond_atom_site_label_1
_geom_bond_atom_site_label_2
_geom_bond_distance
Se1 C6 1.997(3)
Se1 Fe2 2.3888(7)
Se1 Fe1 2.3905(8)
Se2 C7 1.988(3)
Se2 Fe2 2.3840(8)
Se2 Fe1 2.4043(7)
Fe1 C3 1.774(3)
Fe1 C2 1.777(3)
Fe1 C1 1.802(3)
Fe1 Fe2 2.5518(7)
Fe2 C5 1.760(3)
Fe2 C4 1.771(3)
Fe2 P1 2.2324(9)
P1 C20 1.825(3)
P1 C14 1.831(3)
P1 C8 1.833(3)
O1 C1 1.149(4)
O2 C2 1.154(4)
O3 C3 1.157(4)
O4 C4 1.150(4)
O5 C5 1.160(3)
O6 C7 1.401(3)
O6 C6 1.406(3)
C6 H6A 0.9700
C6 H6B 0.9700
C7 H7A 0.9700
C7 H7B 0.9700
C8 C13 1.392(4)
C8 C9 1.399(4)
C9 C10 1.383(4)
C9 H9 0.9300
C10 C11 1.379(4)
C10 H10 0.9300
C11 C12 1.390(4)
C11 H11 0.9300
C12 C13 1.393(4)
C12 H12 0.9300
C13 H13 0.9300
C14 C15 1.395(4)
C14 C19 1.396(4)
C15 C16 1.389(4)
C15 H15 0.9300
C16 C17 1.384(5)
C16 H16 0.9300
C17 C18 1.384(4)
C17 H17 0.9300
C18 C19 1.379(4)
C18 H18 0.9300
C19 H19 0.9300
C20 C21 1.314(4)
C20 H20 0.9300
C21 H21A 0.9300
C21 H21B 0.9300

loop_
_geom_torsion_atom_site_label_1
_geom_torsion_atom_site_label_2
_geom_torsion_atom_site_label_3
_geom_torsion_atom_site_label_4
_geom_torsion
C6 Se1 Fe1 C3 143.96(14)
Fe2 Se1 Fe1 C3 -103.68(11)
C6 Se1 Fe1 C2 -127.0(3)
Fe2 Se1 Fe1 C2 -14.6(3)
C6 Se1 Fe1 C1 44.89(14)
Fe2 Se1 Fe1 C1 157.26(10)
C6 Se1 Fe1 Se2 -58.25(9)
Fe2 Se1 Fe1 Se2 54.117(19)
C6 Se1 Fe1 Fe2 -112.36(9)
C7 Se2 Fe1 C3 124.0(3)
Fe2 Se2 Fe1 C3 16.7(3)
C7 Se2 Fe1 C2 -148.87(14)
Fe2 Se2 Fe1 C2 103.80(10)
C7 Se2 Fe1 C1 -47.11(14)
Fe2 Se2 Fe1 C1 -154.44(11)
C7 Se2 Fe1 Se1 52.96(10)
Fe2 Se2 Fe1 Se1 -54.37(2)
C7 Se2 Fe1 Fe2 107.33(10)
C7 Se2 Fe2 C5 -107.0(3)
Fe1 Se2 Fe2 C5 -9.7(3)
C7 Se2 Fe2 C4 162.58(14)
Fe1 Se2 Fe2 C4 -100.14(10)
C7 Se2 Fe2 P1 67.04(10)
Fe1 Se2 Fe2 P1 164.32(3)
C7 Se2 Fe2 Se1 -42.91(9)
Fe1 Se2 Fe2 Se1 54.371(18)
C7 Se2 Fe2 Fe1 -97.28(10)
C6 Se1 Fe2 C5 -158.59(13)
Fe1 Se1 Fe2 C5 107.20(10)
C6 Se1 Fe2 C4 117.6(2)
Fe1 Se1 Fe2 C4 23.4(2)
C6 Se1 Fe2 P1 -60.54(10)
Fe1 Se1 Fe2 P1 -154.74(3)
C6 Se1 Fe2 Se2 39.46(10)
Fe1 Se1 Fe2 Se2 -54.74(2)
C6 Se1 Fe2 Fe1 94.20(10)
C3 Fe1 Fe2 C5 3.29(14)
C2 Fe1 Fe2 C5 97.40(14)
C1 Fe1 Fe2 C5 -126.3(2)
Se1 Fe1 Fe2 C5 -76.76(10)
Se2 Fe1 Fe2 C5 176.62(9)
C3 Fe1 Fe2 C4 -89.82(14)
C2 Fe1 Fe2 C4 4.29(13)
C1 Fe1 Fe2 C4 140.6(2)
Se1 Fe1 Fe2 C4 -169.86(9)
Se2 Fe1 Fe2 C4 83.51(10)
C3 Fe1 Fe2 P1 148.55(12)
C2 Fe1 Fe2 P1 -117.34(12)
C1 Fe1 Fe2 P1 19.0(2)
Se1 Fe1 Fe2 P1 68.50(7)
Se2 Fe1 Fe2 P1 -38.12(7)
C3 Fe1 Fe2 Se2 -173.33(11)
C2 Fe1 Fe2 Se2 -79.22(10)
C1 Fe1 Fe2 Se2 57.1(2)
Se1 Fe1 Fe2 Se2 106.63(3)
C3 Fe1 Fe2 Se1 80.05(11)
C2 Fe1 Fe2 Se1 174.16(10)
C1 Fe1 Fe2 Se1 -49.5(2)
Se2 Fe1 Fe2 Se1 -106.63(3)
C5 Fe2 P1 C20 -119.34(14)
C4 Fe2 P1 C20 -27.02(14)
Se2 Fe2 P1 C20 62.75(11)
Se1 Fe2 P1 C20 152.13(10)
Fe1 Fe2 P1 C20 95.04(12)
C5 Fe2 P1 C14 -0.80(14)
C4 Fe2 P1 C14 91.51(14)
Se2 Fe2 P1 C14 -178.72(10)
Se1 Fe2 P1 C14 -89.33(11)
Fe1 Fe2 P1 C14 -146.43(11)
C5 Fe2 P1 C8 123.56(14)
C4 Fe2 P1 C8 -144.13(14)
Se2 Fe2 P1 C8 -54.36(11)
Se1 Fe2 P1 C8 35.03(11)
Fe1 Fe2 P1 C8 -22.07(14)
C3 Fe1 C1 O1 10(8)
C2 Fe1 C1 O1 -85(8)
Se1 Fe1 C1 O1 98(8)
Se2 Fe1 C1 O1 -174(8)
Fe2 Fe1 C1 O1 139(8)
C3 Fe1 C2 O2 76(14)
C1 Fe1 C2 O2 176(100)
Se1 Fe1 C2 O2 -12(14)
Se2 Fe1 C2 O2 -80(14)
Fe2 Fe1 C2 O2 -24(14)
C2 Fe1 C3 O3 -149(36)
C1 Fe1 C3 O3 108(36)
Se1 Fe1 C3 O3 8(36)
Se2 Fe1 C3 O3 -63(36)
Fe2 Fe1 C3 O3 -49(36)
C5 Fe2 C4 O4 -61(9)
P1 Fe2 C4 O4 -160(9)
Se2 Fe2 C4 O4 99(9)
Se1 Fe2 C4 O4 22(9)
Fe1 Fe2 C4 O4 42(9)
C4 Fe2 C5 O5 95(5)
P1 Fe2 C5 O5 -169(5)
Se2 Fe2 C5 O5 5(5)
Se1 Fe2 C5 O5 -59(5)
Fe1 Fe2 C5 O5 -4(5)
C7 O6 C6 Se1 71.1(3)
Fe2 Se1 C6 O6 -56.2(2)
Fe1 Se1 C6 O6 12.2(2)
C6 O6 C7 Se2 -79.3(3)
Fe2 Se2 C7 O6 69.1(2)
Fe1 Se2 C7 O6 0.9(2)
C20 P1 C8 C13 -11.0(3)
C14 P1 C8 C13 -120.3(2)
Fe2 P1 C8 C13 109.9(2)
C20 P1 C8 C9 173.1(2)
C14 P1 C8 C9 63.8(3)
Fe2 P1 C8 C9 -65.9(3)
C13 C8 C9 C10 1.3(4)
P1 C8 C9 C10 177.3(2)
C8 C9 C10 C11 -1.3(4)
C9 C10 C11 C12 -0.1(5)
C10 C11 C12 C13 1.5(5)
C9 C8 C13 C12 0.0(4)
P1 C8 C13 C12 -175.9(2)
C11 C12 C13 C8 -1.4(4)
C20 P1 C14 C15 -111.2(2)
C8 P1 C14 C15 -2.9(3)
Fe2 P1 C14 C15 127.1(2)
C20 P1 C14 C19 72.0(2)
C8 P1 C14 C19 -179.7(2)
Fe2 P1 C14 C19 -49.7(2)
C19 C14 C15 C16 2.1(4)
P1 C14 C15 C16 -174.7(2)
C14 C15 C16 C17 -0.7(4)
C15 C16 C17 C18 -1.0(5)
C16 C17 C18 C19 1.3(5)
C17 C18 C19 C14 0.1(5)
C15 C14 C19 C18 -1.8(4)
P1 C14 C19 C18 175.2(2)
C14 P1 C20 C21 9.3(3)
C8 P1 C20 C21 -100.4(3)
Fe2 P1 C20 C21 134.6(3)
